data_2008153
loop_
_publ_author_name
'Helliwell, Madeleine'
'Dinsmore, Andrew'
'Garner, C. David'
'Joule, John A.'

_publ_contact_author
;
John A. Joule
Chemistry Department
The University of Manchester
Manchester M13 9PL
England
;
_publ_section_title
;
 A 1-alkylated pteridine, C~15~H~19~ClN~6~O~3~
;
_journal_issue 2
_journal_name_full 'Acta Crystallographica Section C'
_journal_page_first 254
_journal_page_last 256
_journal_paper_doi 10.1107/S0108270198011883
_journal_volume 55
_journal_year 1999
_chemical_formula_sum 'C15 H19 Cl N6 O3'
_chemical_formula_weight 366.81
_chemical_name_systematic
;
6-chloro-2-(N,N-dimethylaminomethyleneamino)-1-(2,2-pivaloyloxymethyl)
pteridin-4-one
;
_space_group_IT_number 14
_symmetry_cell_setting monoclinic
_symmetry_space_group_name_Hall '-P 2yn'
_symmetry_space_group_name_H-M 'P 1 21/n 1'
_audit_creation_method SHELXL97
_cell_angle_alpha 90.00
_cell_angle_beta 106.623(7)
_cell_angle_gamma 90.00
_cell_formula_units_Z 4
_cell_length_a 11.7770(11)
_cell_length_b 9.3742(5)
_cell_length_c 17.0675(15)
_cell_measurement_reflns_used 25
_cell_measurement_temperature 296(2)
_cell_measurement_theta_max 17.0
_cell_measurement_theta_min 14.4
_cell_volume 1805.5(3)
_computing_cell_refinement 'MSC/AFC Diffractometer Control Software'
_computing_data_collection
;
MSC/AFC Diffractometer Control Software (Molecular Structure Corporation,
1989)
;
_computing_data_reduction 'TEXSAN (Molecular Structure Corporation, 1995)'
_computing_publication_material TEXSAN
_computing_structure_refinement 'SHELXL97 (Sheldrick, 1997)'
_computing_structure_solution 'SIR92 (Altomare et al., 1993)'
_diffrn_ambient_temperature 296.2
_diffrn_measured_fraction_theta_full 0.890
_diffrn_measured_fraction_theta_max 0.890
_diffrn_measurement_device 'Rigaku AFC-5R'
_diffrn_measurement_method \w/2\q
_diffrn_radiation_monochromator graphite
_diffrn_radiation_source 'Rigaku rotating anode'
_diffrn_radiation_type 'Cu K\a'
_diffrn_radiation_wavelength 1.5418
_diffrn_reflns_av_R_equivalents 0.029
_diffrn_reflns_av_sigmaI/netI 0.047
_diffrn_reflns_limit_h_max 15
_diffrn_reflns_limit_h_min -11
_diffrn_reflns_limit_k_max 11
_diffrn_reflns_limit_k_min -10
_diffrn_reflns_limit_l_max 21
_diffrn_reflns_limit_l_min -20
_diffrn_reflns_number 3883
_diffrn_reflns_reduction_process 'Lp corrections applied'
_diffrn_reflns_theta_full 79.45
_diffrn_reflns_theta_max 79.45
_diffrn_reflns_theta_min 4.07
_diffrn_standards_decay_% 1.73
_diffrn_standards_interval_count 150
_diffrn_standards_number 3
_exptl_absorpt_coefficient_mu 2.122
_exptl_absorpt_correction_T_max 0.809
_exptl_absorpt_correction_T_min 0.637
_exptl_absorpt_correction_type
;
\y scans (North et al., 1968)
;
_exptl_crystal_colour orange
_exptl_crystal_density_diffrn 1.349
_exptl_crystal_density_meas ?
_exptl_crystal_description tabular
_exptl_crystal_F_000 768.00
_exptl_crystal_size_max 0.35
_exptl_crystal_size_mid 0.17
_exptl_crystal_size_min 0.10
_refine_diff_density_max 0.204
_refine_diff_density_min -0.183
_refine_ls_extinction_method none
_refine_ls_goodness_of_fit_ref 1.073
_refine_ls_hydrogen_treatment mixed
_refine_ls_matrix_type full
_refine_ls_number_parameters 231
_refine_ls_number_reflns 3697
_refine_ls_number_restraints 0
_refine_ls_restrained_S_all 1.073
_refine_ls_R_factor_all 0.114
_refine_ls_R_factor_gt 0.055
_refine_ls_shift/su_max 0.004
_refine_ls_shift/su_mean 0.000
_refine_ls_structure_factor_coef Fsqd
_refine_ls_weighting_details 'w = 1/[\s^2^(Fo^2^)+(0.0489P)^2^+1.562P] where P=(Fo^2^+2Fc^2^)/3'
_refine_ls_weighting_scheme calc
_refine_ls_wR_factor_ref 0.167
_reflns_number_gt 2168
_reflns_number_total 3697
_reflns_threshold_expression I>2\s(I)
_cod_data_source_file gd1002.cif
_cod_data_source_block s660
_cod_depositor_comments
;
The following automatic conversions were performed:

'_exptl_crystal_density_meas' value 'not measured' was changed to '?'
- the value is perceived as not measured.

Automatic conversion script
Id: cif_fix_values 3008 2015-01-20 13:52:24Z robertas 

The following automatic conversions were performed:

'_refine_ls_weighting_scheme' value 'calc w =
1/[\s^2^(Fo^2^)+(0.0489P)^2^+1.562P] where P=(Fo^2^+2Fc^2^)/3' was
changed to 'calc'. New tag '_refine_ls_weighting_details' was
created. The value of the new tag was set to 'w =
1/[\s^2^(Fo^2^)+(0.0489P)^2^+1.562P] where P=(Fo^2^+2Fc^2^)/3'.

Automatic conversion script
Id: cif_fix_values 3143 2015-03-26 13:38:13Z robertas 
;
_cod_original_sg_symbol_H-M 'P 21/n'
_cod_database_code 2008153
_cod_database_fobs_code 2008153

loop_
_symmetry_equiv_pos_as_xyz
'x, y, z'
'-x+1/2, y+1/2, -z+1/2'
'-x, -y, -z'
'x-1/2, -y-1/2, z-1/2'

loop_
_atom_site_label
_atom_site_fract_x
_atom_site_fract_y
_atom_site_fract_z
_atom_site_U_iso_or_equiv
_atom_site_adp_type
_atom_site_calc_flag
_atom_site_refinement_flags
_atom_site_occupancy
_atom_site_disorder_assembly
_atom_site_disorder_group
_atom_site_type_symbol
Cl1 0.08434(9) 0.17990(13) 0.82344(7) 0.0867(4) Uani d . 1 . . Cl
O1 0.5163(2) 0.2705(3) 1.00055(16) 0.0700(8) Uani d . 1 . . O
O2 0.3302(2) -0.1383(3) 1.21625(14) 0.0597(7) Uani d . 1 . . O
O3 0.4398(3) -0.3008(3) 1.30057(17) 0.0764(8) Uani d . 1 . . O
N1 0.4063(2) -0.0556(3) 1.11305(16) 0.0494(7) Uani d . 1 . . N
N2 0.5475(2) 0.1248(3) 1.11056(16) 0.0495(7) Uani d . 1 . . N
N3 0.2870(2) 0.1705(3) 0.93634(16) 0.0519(7) Uani d . 1 . . N
N4 0.2243(3) -0.0702(3) 1.01207(18) 0.0600(8) Uani d . 1 . . N
N5 0.5766(2) -0.0386(3) 1.21891(16) 0.0519(7) Uani d . 1 . . N
N6 0.7560(2) -0.0240(3) 1.31793(17) 0.0567(8) Uani d . 1 . . N
C1 0.5131(3) 0.0151(4) 1.14651(19) 0.0472(8) Uani d . 1 . . C
C2 0.4803(3) 0.1765(4) 1.0375(2) 0.0500(8) Uani d . 1 . . C
C3 0.3610(3) 0.1138(4) 1.00385(18) 0.0455(8) Uani d . 1 . . C
C4 0.1843(3) 0.1059(4) 0.9084(2) 0.0577(10) Uani d . 1 . . C
C5 0.1530(3) -0.0139(4) 0.9445(2) 0.0648(11) Uani d . 1 . . C
H5 0.0798 -0.0563 0.9209 0.078 Uiso calc R 1 . . H
C6 0.3286(3) -0.0033(4) 1.04180(19) 0.0482(8) Uani d . 1 . . C
C7 0.6858(3) 0.0088(4) 1.2468(2) 0.0551(9) Uani d . 1 . . C
H7 0.7143 0.0693 1.2135 0.066 Uiso calc R 1 . . H
C8 0.8783(3) 0.0270(5) 1.3453(3) 0.0806(13) Uani d . 1 . . C
H8A 0.8948 0.0834 1.3029 0.121 Uiso calc R 1 . . H
H8B 0.9313 -0.0530 1.3574 0.121 Uiso calc R 1 . . H
H8C 0.8891 0.0841 1.3935 0.121 Uiso calc R 1 . . H
C9 0.7174(4) -0.1125(6) 1.3747(3) 0.0910(16) Uani d . 1 . . C
H9A 0.6995 -0.0535 1.4156 0.136 Uiso calc R 1 . . H
H9B 0.7792 -0.1784 1.4005 0.136 Uiso calc R 1 . . H
H9C 0.6478 -0.1645 1.3458 0.136 Uiso calc R 1 . . H
C10 0.3790(3) -0.1824(4) 1.1519(2) 0.0586(9) Uani d . 1 . . C
H10A 0.3221 -0.2406 1.1125 0.070 Uiso calc R 1 . . H
H10B 0.4502 -0.2383 1.1743 0.070 Uiso calc R 1 . . H
C11 0.3754(3) -0.1999(4) 1.2901(2) 0.0545(9) Uani d . 1 . . C
C12 0.3328(3) -0.1250(4) 1.3547(2) 0.0588(10) Uani d . 1 . . C
C13 0.3673(4) 0.0329(5) 1.3575(3) 0.0841(13) Uani d . 1 . . C
H13A 0.4512 0.0409 1.3656 0.126 Uiso calc R 1 . . H
H13B 0.3467 0.0788 1.4018 0.126 Uiso calc R 1 . . H
H13C 0.3258 0.0779 1.3069 0.126 Uiso calc R 1 . . H
C14 0.3916(4) -0.1932(5) 1.4373(3) 0.0866(14) Uani d . 1 . . C
H14A 0.3738 -0.2933 1.4347 0.130 Uiso calc R 1 . . H
H14B 0.3622 -0.1492 1.4784 0.130 Uiso calc R 1 . . H
H14C 0.4758 -0.1800 1.4507 0.130 Uiso calc R 1 . . H
C15 0.1988(4) -0.1399(7) 1.3344(3) 0.1033(18) Uani d . 1 . . C
H15A 0.1621 -0.0919 1.2838 0.155 Uiso calc R 1 . . H
H15B 0.1722 -0.0980 1.3773 0.155 Uiso calc R 1 . . H
H15C 0.1778 -0.2391 1.3293 0.155 Uiso calc R 1 . . H

loop_
_atom_site_aniso_label
_atom_site_aniso_U_11
_atom_site_aniso_U_22
_atom_site_aniso_U_33
_atom_site_aniso_U_12
_atom_site_aniso_U_13
_atom_site_aniso_U_23
Cl1 0.0707(6) 0.0874(8) 0.0753(7) 0.0066(6) -0.0219(5) 0.0030(6)
O1 0.0592(15) 0.0805(19) 0.0625(16) -0.0131(14) 0.0048(12) 0.0178(15)
O2 0.0500(13) 0.0728(18) 0.0541(15) 0.0051(12) 0.0112(11) 0.0181(13)
O3 0.089(2) 0.0612(18) 0.0729(18) 0.0175(16) 0.0144(15) 0.0172(15)
N1 0.0479(15) 0.0514(18) 0.0438(16) -0.0056(13) 0.0049(12) -0.0019(13)
N2 0.0408(14) 0.0592(18) 0.0445(16) -0.0014(13) 0.0060(12) 0.0033(14)
N3 0.0494(15) 0.0560(18) 0.0450(16) 0.0032(14) 0.0049(12) -0.0055(14)
N4 0.0523(17) 0.0592(19) 0.0595(19) -0.0097(15) 0.0016(14) -0.0087(16)
N5 0.0434(15) 0.064(2) 0.0443(16) 0.0025(14) 0.0055(12) 0.0005(14)
N6 0.0425(15) 0.071(2) 0.0489(17) 0.0091(14) 0.0000(13) 0.0015(15)
C1 0.0432(17) 0.055(2) 0.0422(18) 0.0042(16) 0.0101(14) -0.0056(16)
C2 0.0487(18) 0.054(2) 0.0455(19) 0.0001(16) 0.0111(15) -0.0003(17)
C3 0.0424(17) 0.055(2) 0.0361(17) 0.0028(15) 0.0056(13) -0.0080(16)
C4 0.054(2) 0.058(2) 0.053(2) 0.0034(18) 0.0007(16) -0.0120(18)
C5 0.052(2) 0.068(3) 0.062(2) -0.0082(19) -0.0048(18) -0.013(2)
C6 0.0497(18) 0.051(2) 0.0412(18) -0.0026(16) 0.0081(15) -0.0094(16)
C7 0.054(2) 0.057(2) 0.051(2) 0.0037(18) 0.0094(16) 0.0010(18)
C8 0.055(2) 0.091(3) 0.079(3) -0.008(2) -0.008(2) -0.001(3)
C9 0.059(2) 0.147(5) 0.060(3) 0.016(3) 0.008(2) 0.032(3)
C10 0.062(2) 0.052(2) 0.056(2) -0.0058(19) 0.0082(17) 0.0021(18)
C11 0.0436(18) 0.052(2) 0.061(2) -0.0064(17) 0.0036(16) 0.0145(18)
C12 0.0463(19) 0.071(3) 0.058(2) 0.0003(18) 0.0129(16) 0.014(2)
C13 0.093(3) 0.075(3) 0.088(3) 0.006(3) 0.031(3) 0.001(3)
C14 0.089(3) 0.103(4) 0.069(3) 0.007(3) 0.023(2) 0.020(3)
C15 0.053(2) 0.165(5) 0.096(4) -0.004(3) 0.027(2) 0.014(4)

loop_
_atom_type_symbol
_atom_type_description
_atom_type_scat_dispersion_real
_atom_type_scat_dispersion_imag
_atom_type_scat_source
C C 0.0181 0.0091 'International Tables Vol C Tables 4.2.6.8 and 6.1.1.4'
H H 0.0000 0.0000 'International Tables Vol C Tables 4.2.6.8 and 6.1.1.4'
N N 0.0311 0.0180 'International Tables Vol C Tables 4.2.6.8 and 6.1.1.4'
O O 0.0492 0.0322 'International Tables Vol C Tables 4.2.6.8 and 6.1.1.4'
Cl Cl 0.3639 0.7018 'International Tables Vol C Tables 4.2.6.8 and 6.1.1.4'

loop_
_geom_angle_atom_site_label_1
_geom_angle_atom_site_label_2
_geom_angle_atom_site_label_3
_geom_angle
_geom_angle_publ_flag
C11 O2 C10 116.9(3) no
C6 N1 C1 119.0(3) no
C6 N1 C10 121.1(3) no
C1 N1 C10 119.9(3) no
C1 N2 C2 121.9(3) no
C4 N3 C3 115.7(3) no
C5 N4 C6 115.2(3) no
C7 N5 C1 115.8(3) no
C7 N6 C9 121.7(3) no
C7 N6 C8 121.9(3) no
C9 N6 C8 116.4(3) no
N2 C1 N5 123.7(3) no
N2 C1 N1 122.8(3) no
N5 C1 N1 113.5(3) no
O1 C2 N2 122.1(3) no
O1 C2 C3 121.0(3) no
N2 C2 C3 116.9(3) no
N3 C3 C6 121.3(3) no
N3 C3 C2 119.2(3) no
C6 C3 C2 119.5(3) no
N3 C4 C5 123.3(3) no
N3 C4 Cl1 117.0(3) no
C5 C4 Cl1 119.7(3) no
N4 C5 C4 121.8(3) no
N4 C5 H5 119.1 no
C4 C5 H5 119.1 no
N4 C6 C3 122.6(3) no
N4 C6 N1 118.0(3) no
C3 C6 N1 119.3(3) no
N6 C7 N5 123.7(4) no
N6 C7 H7 118.2 no
N5 C7 H7 118.2 no
N6 C8 H8A 109.5 no
N6 C8 H8B 109.5 no
H8A C8 H8B 109.5 no
N6 C8 H8C 109.5 no
H8A C8 H8C 109.5 no
H8B C8 H8C 109.5 no
N6 C9 H9A 109.5 no
N6 C9 H9B 109.5 no
H9A C9 H9B 109.5 no
N6 C9 H9C 109.5 no
H9A C9 H9C 109.5 no
H9B C9 H9C 109.5 no
O2 C10 N1 107.7(3) no
O2 C10 H10A 110.2 no
N1 C10 H10A 110.2 no
O2 C10 H10B 110.2 no
N1 C10 H10B 110.2 no
H10A C10 H10B 108.5 no
O3 C11 O2 122.9(4) no
O3 C11 C12 126.1(3) no
O2 C11 C12 111.0(3) no
C11 C12 C14 108.9(3) no
C11 C12 C15 109.4(3) no
C14 C12 C15 109.9(3) no
C11 C12 C13 109.3(3) no
C14 C12 C13 109.3(4) no
C15 C12 C13 110.1(4) no
C12 C13 H13A 109.5 no
C12 C13 H13B 109.5 no
H13A C13 H13B 109.5 no
C12 C13 H13C 109.5 no
H13A C13 H13C 109.5 no
H13B C13 H13C 109.5 no
C12 C14 H14A 109.5 no
C12 C14 H14B 109.5 no
H14A C14 H14B 109.5 no
C12 C14 H14C 109.5 no
H14A C14 H14C 109.5 no
H14B C14 H14C 109.5 no
C12 C15 H15A 109.5 no
C12 C15 H15B 109.5 no
H15A C15 H15B 109.5 no
C12 C15 H15C 109.5 no
H15A C15 H15C 109.5 no
H15B C15 H15C 109.5 no

loop_
_geom_bond_atom_site_label_1
_geom_bond_atom_site_label_2
_geom_bond_site_symmetry_2
_geom_bond_distance
_geom_bond_publ_flag
Cl1 C4 . 1.730(4) no
O1 C2 . 1.228(4) no
O2 C11 . 1.349(4) no
O2 C10 . 1.438(4) no
O3 C11 . 1.194(4) no
N1 C6 . 1.386(4) no
N1 C1 . 1.392(4) no
N1 C10 . 1.442(4) no
N2 C1 . 1.318(4) no
N2 C2 . 1.361(4) no
N3 C4 . 1.314(4) no
N3 C3 . 1.340(4) no
N4 C5 . 1.326(4) no
N4 C6 . 1.342(4) no
N5 C7 . 1.314(4) no
N5 C1 . 1.346(4) no
N6 C7 . 1.296(4) no
N6 C9 . 1.445(5) no
N6 C8 . 1.461(4) no
C2 C3 . 1.479(4) no
C3 C6 . 1.383(5) no
C4 C5 . 1.382(5) no
C5 H5 . 0.9300 no
C7 H7 . 0.9300 no
C8 H8A . 0.9600 no
C8 H8B . 0.9600 no
C8 H8C . 0.9600 no
C9 H9A . 0.9600 no
C9 H9B . 0.9600 no
C9 H9C . 0.9600 no
C10 H10A . 0.9700 no
C10 H10B . 0.9700 no
C11 C12 . 1.509(5) no
C12 C14 . 1.522(5) no
C12 C15 . 1.522(5) no
C12 C13 . 1.532(6) no
C13 H13A . 0.9600 no
C13 H13B . 0.9600 no
C13 H13C . 0.9600 no
C14 H14A . 0.9600 no
C14 H14B . 0.9600 no
C14 H14C . 0.9600 no
C15 H15A . 0.9600 no
C15 H15B . 0.9600 no
C15 H15C . 0.9600 no

loop_
_geom_torsion_atom_site_label_1
_geom_torsion_atom_site_label_2
_geom_torsion_atom_site_label_3
_geom_torsion_atom_site_label_4
_geom_torsion
_geom_torsion_publ_flag
C2 N2 C1 N5 -179.6(3) no
C2 N2 C1 N1 -0.1(5) no
C7 N5 C1 N2 -10.9(5) no
C7 N5 C1 N1 169.5(3) no
C6 N1 C1 N2 -4.6(5) no
C10 N1 C1 N2 174.5(3) no
C6 N1 C1 N5 175.0(3) no
C10 N1 C1 N5 -6.0(4) no
C1 N2 C2 O1 -173.7(3) no
C1 N2 C2 C3 6.0(5) no
C4 N3 C3 C6 -1.4(5) no
C4 N3 C3 C2 177.6(3) no
O1 C2 C3 N3 -6.9(5) no
N2 C2 C3 N3 173.4(3) no
O1 C2 C3 C6 172.2(3) no
N2 C2 C3 C6 -7.5(5) no
C3 N3 C4 C5 -0.7(5) no
C3 N3 C4 Cl1 177.7(2) no
C6 N4 C5 C4 -0.6(6) no
N3 C4 C5 N4 1.8(6) no
Cl1 C4 C5 N4 -176.6(3) no
C5 N4 C6 C3 -1.6(5) no
C5 N4 C6 N1 178.9(3) no
N3 C3 C6 N4 2.7(5) no
C2 C3 C6 N4 -176.3(3) no
N3 C3 C6 N1 -177.8(3) no
C2 C3 C6 N1 3.1(5) no
C1 N1 C6 N4 -177.8(3) no
C10 N1 C6 N4 3.2(5) no
C1 N1 C6 C3 2.7(5) no
C10 N1 C6 C3 -176.3(3) no
C9 N6 C7 N5 -2.6(6) no
C8 N6 C7 N5 177.8(4) no
C1 N5 C7 N6 174.9(3) no
C11 O2 C10 N1 -131.6(3) no
C6 N1 C10 O2 -97.3(3) no
C1 N1 C10 O2 83.7(4) no
C10 O2 C11 O3 -10.9(5) no
C10 O2 C11 C12 169.6(3) no
O3 C11 C12 C14 3.6(5) no
O2 C11 C12 C14 -176.9(3) no
O3 C11 C12 C15 -116.4(4) no
O2 C11 C12 C15 63.1(4) no
O3 C11 C12 C13 122.9(4) no
O2 C11 C12 C13 -57.6(4) no

loop_
_cod_related_entry_id
_cod_related_entry_database
_cod_related_entry_code
1 ChemSpider 30652221
